data_7110530
loop_
_publ_author_name
'Kolomeitsev, Alexander'
'Movchun, Valery'
'Rusanov, Eduard'
'Bissky, German'
'Lork, Enno'
'R\"oschenthaler, Gerd-Volker'
'Kirsch, Peer'

_publ_section_title
;
 Different fluoride anion sources and (trifluoromethyl)trimethylsilane:
 molecular structure of tris(dimethylamino)sulfonium
 bis(trifluoromethyl)trimethylsiliconate, the first isolated
 pentacoordinate silicon species with five Si--C bonds
;
_journal_issue 11
_journal_name_full 'Chemical Communications'
_journal_page_first 1017
_journal_paper_doi 10.1039/a901953g
_journal_year 1999
_chemical_formula_sum 'C11 H27 F6 N3 S Si'
_chemical_formula_weight 375.51
_chemical_name_systematic
; 
 ? 
;
_space_group_IT_number 11
_symmetry_cell_setting monoclinic
_symmetry_space_group_name_Hall '-P 2yb'
_symmetry_space_group_name_H-M 'P 1 21/m 1'
_atom_sites_solution_hydrogens geom
_atom_sites_solution_primary direct
_atom_sites_solution_secondary difmap
_audit_creation_method SHELXL-97
_cell_angle_alpha 90.00
_cell_angle_beta 105.260(10)
_cell_angle_gamma 90.00
_cell_formula_units_Z 2
_cell_length_a 7.698(2)
_cell_length_b 11.321(2)
_cell_length_c 11.356(2)
_cell_measurement_reflns_used 26
_cell_measurement_temperature 173(2)
_cell_measurement_theta_max 14.547
_cell_measurement_theta_min 3.604
_cell_volume 954.8(3)
_computing_cell_refinement 'Siemens XSCANS'
_computing_data_collection 'Siemens XSCANS'
_computing_data_reduction 'Siemens XSCANS'
_computing_molecular_graphics 'Siemens SHELXTL'
_computing_publication_material SHELXL-97
_computing_structure_refinement 'SHELXL-97 (Sheldrick, 1997)'
_computing_structure_solution 'SHELXS-97 (Sheldrick, 1990)'
_diffrn_ambient_temperature 173(2)
_diffrn_measured_fraction_theta_full 0.998
_diffrn_measured_fraction_theta_max 0.998
_diffrn_measurement_device_type 'Siemens P4'
_diffrn_measurement_method '2\q/\w scans'
_diffrn_radiation_monochromator graphite
_diffrn_radiation_source 'normal-focus sealed tube'
_diffrn_radiation_type MoK\a
_diffrn_radiation_wavelength 0.71073
_diffrn_reflns_av_R_equivalents 0.0672
_diffrn_reflns_av_sigmaI/netI 0.0563
_diffrn_reflns_limit_h_max 9
_diffrn_reflns_limit_h_min -9
_diffrn_reflns_limit_k_max 13
_diffrn_reflns_limit_k_min -13
_diffrn_reflns_limit_l_max 13
_diffrn_reflns_limit_l_min -13
_diffrn_reflns_number 6512
_diffrn_reflns_theta_full 24.99
_diffrn_reflns_theta_max 24.99
_diffrn_reflns_theta_min 2.59
_diffrn_standards_decay_% 'random variation +/-2.0'
_diffrn_standards_interval_count 197
_diffrn_standards_number 3
_exptl_absorpt_coefficient_mu 0.283
_exptl_absorpt_correction_T_max 0.9722
_exptl_absorpt_correction_T_min 0.8713
_exptl_absorpt_correction_type none
_exptl_crystal_colour colourless
_exptl_crystal_density_diffrn 1.306
_exptl_crystal_density_method 'not measured'
_exptl_crystal_description plates
_exptl_crystal_F_000 396
_exptl_crystal_size_max 0.50
_exptl_crystal_size_mid 0.40
_exptl_crystal_size_min 0.10
_refine_diff_density_max 0.264
_refine_diff_density_min -0.244
_refine_diff_density_rms 0.054
_refine_ls_extinction_coef 0.0103(18)
_refine_ls_extinction_expression Fc^*^=kFc[1+0.001xFc^2^\l^3^/sin(2\q)]^-1/4^
_refine_ls_extinction_method SHELXL
_refine_ls_goodness_of_fit_ref 1.064
_refine_ls_hydrogen_treatment refU
_refine_ls_matrix_type full
_refine_ls_number_parameters 120
_refine_ls_number_reflns 1775
_refine_ls_number_restraints 0
_refine_ls_restrained_S_all 1.064
_refine_ls_R_factor_all 0.0774
_refine_ls_R_factor_gt 0.0476
_refine_ls_shift/su_max 0.012
_refine_ls_shift/su_mean 0.002
_refine_ls_structure_factor_coef Fsqd
_refine_ls_weighting_details 'calc w=1/[\s^2^(Fo^2^)+(0.0345P)^2^+0.7269P] where P=(Fo^2^+2Fc^2^)/3'
_refine_ls_weighting_scheme calc
_refine_ls_wR_factor_gt 0.1002
_refine_ls_wR_factor_ref 0.1157
_reflns_number_gt 1279
_reflns_number_total 1775
_reflns_threshold_expression >2sigma(I)
_cod_data_source_file 901953gsup1.cif
_cod_data_source_block gb2
_cod_depositor_comments
;
The following automatic conversions were performed:
'_atom_site_symetry_multiplicity' tag replaced with
'_atom_site_symmetry_multiplicity'.

Automatic conversion script
Id: cif_correct_tags 1440 2010-10-19 06:21:57Z saulius 
;
_cod_original_sg_symbol_H-M P2(1)/m
_cod_database_code 7110530

loop_
_symmetry_equiv_pos_as_xyz
'x, y, z'
'-x, y+1/2, -z'
'-x, -y, -z'
'x, -y-1/2, z'

loop_
_atom_site_label
_atom_site_type_symbol
_atom_site_fract_x
_atom_site_fract_y
_atom_site_fract_z
_atom_site_U_iso_or_equiv
_atom_site_adp_type
_atom_site_occupancy
_atom_site_symmetry_multiplicity
_atom_site_calc_flag
_atom_site_refinement_flags
Si1 Si 0.39681(14) 0.2500 0.81567(9) 0.0293(3) Uani 1 2 d S
C1 C 0.3050(6) 0.2500 0.9701(4) 0.0457(11) Uani 1 2 d S
F1 F 0.4374(4) 0.2500 1.0797(2) 0.0742(10) Uani 1 2 d S
F2 F 0.2004(3) 0.15534(19) 0.98239(19) 0.0684(7) Uani 1 1 d .
C2 C 0.4917(6) 0.2500 0.6619(4) 0.0476(12) Uani 1 2 d S
F3 F 0.6751(3) 0.2500 0.6820(2) 0.0600(8) Uani 1 2 d S
F4 F 0.4399(3) 0.1556(2) 0.58411(19) 0.0863(8) Uani 1 1 d .
C3 C 0.1592(6) 0.2500 0.7155(4) 0.0602(15) Uani 1 2 d S
H3A H 0.1502 0.3046 0.6472 0.051(12) Uiso 0.50 1 calc PR
H3B H 0.0768 0.2752 0.7633 0.051(12) Uiso 0.50 1 calc PR
H3C H 0.1270 0.1702 0.6838 0.051(12) Uiso 0.50 1 calc PR
C4 C 0.5211(5) 0.1071(3) 0.8636(3) 0.0528(9) Uani 1 1 d .
H4A H 0.6495 0.1186 0.8703 0.112(5) Uiso 1 1 calc R
H4B H 0.4731 0.0460 0.8026 0.112(5) Uiso 1 1 calc R
H4C H 0.5052 0.0824 0.9428 0.112(5) Uiso 1 1 calc R
S1 S 1.01945(13) 0.2500 0.34694(8) 0.0325(3) Uani 1 2 d S
N1 N 1.0218(4) 0.1298(3) 0.2719(2) 0.0525(8) Uani 1 1 d .
C5 C 1.1961(5) 0.0742(4) 0.2896(4) 0.0716(12) Uani 1 1 d .
H5A H 1.1820 -0.0118 0.2901 0.112(5) Uiso 1 1 calc R
H5B H 1.2757 0.0998 0.3677 0.112(5) Uiso 1 1 calc R
H5C H 1.2485 0.0969 0.2231 0.112(5) Uiso 1 1 calc R
C6 C 0.8919(6) 0.1042(5) 0.1548(4) 0.0877(16) Uani 1 1 d .
H6A H 0.9352 0.1377 0.0882 0.112(5) Uiso 1 1 calc R
H6B H 0.7752 0.1392 0.1540 0.112(5) Uiso 1 1 calc R
H6C H 0.8785 0.0185 0.1440 0.112(5) Uiso 1 1 calc R
N2 N 0.8038(5) 0.2500 0.3518(3) 0.0543(11) Uani 1 2 d S
C7 C 0.7590(5) 0.1417(4) 0.4109(4) 0.0825(14) Uani 1 1 d .
H7A H 0.8281 0.1403 0.4967 0.112(5) Uiso 1 1 calc R
H7B H 0.7891 0.0720 0.3690 0.112(5) Uiso 1 1 calc R
H7C H 0.6300 0.1411 0.4060 0.112(5) Uiso 1 1 calc R

loop_
_atom_site_aniso_label
_atom_site_aniso_U_11
_atom_site_aniso_U_22
_atom_site_aniso_U_33
_atom_site_aniso_U_23
_atom_site_aniso_U_13
_atom_site_aniso_U_12
Si1 0.0302(6) 0.0337(7) 0.0263(6) 0.000 0.0116(4) 0.000
C1 0.051(3) 0.046(3) 0.046(2) 0.000 0.024(2) 0.000
F1 0.082(2) 0.111(3) 0.0320(14) 0.000 0.0193(14) 0.000
F2 0.0870(15) 0.0632(14) 0.0738(14) 0.0042(11) 0.0544(12) -0.0178(12)
C2 0.040(3) 0.075(4) 0.030(2) 0.000 0.0114(18) 0.000
F3 0.0399(15) 0.096(2) 0.0527(16) 0.000 0.0267(12) 0.000
F4 0.0824(16) 0.133(2) 0.0528(12) -0.0489(14) 0.0338(11) -0.0268(15)
C3 0.042(3) 0.096(5) 0.042(3) 0.000 0.011(2) 0.000
C4 0.061(2) 0.046(2) 0.059(2) 0.0101(17) 0.0293(17) 0.0144(17)
S1 0.0293(5) 0.0424(7) 0.0274(5) 0.000 0.0103(4) 0.000
N1 0.0568(18) 0.0559(19) 0.0504(16) -0.0134(14) 0.0238(13) -0.0081(14)
C5 0.098(3) 0.058(3) 0.074(3) 0.012(2) 0.049(2) 0.030(2)
C6 0.077(3) 0.129(4) 0.064(3) -0.051(3) 0.032(2) -0.044(3)
N2 0.032(2) 0.093(3) 0.043(2) 0.000 0.0195(17) 0.000
C7 0.080(3) 0.106(4) 0.079(3) -0.022(3) 0.052(2) -0.043(3)

loop_
_atom_type_symbol
_atom_type_description
_atom_type_scat_dispersion_real
_atom_type_scat_dispersion_imag
_atom_type_scat_source
C C 0.0033 0.0016 'International Tables Vol C Tables 4.2.6.8 and 6.1.1.4'
H H 0.0000 0.0000 'International Tables Vol C Tables 4.2.6.8 and 6.1.1.4'
N N 0.0061 0.0033 'International Tables Vol C Tables 4.2.6.8 and 6.1.1.4'
F F 0.0171 0.0103 'International Tables Vol C Tables 4.2.6.8 and 6.1.1.4'
Si Si 0.0817 0.0704 'International Tables Vol C Tables 4.2.6.8 and 6.1.1.4'
S S 0.1246 0.1234 'International Tables Vol C Tables 4.2.6.8 and 6.1.1.4'

loop_
_geom_angle_atom_site_label_1
_geom_angle_atom_site_label_2
_geom_angle_atom_site_label_3
_geom_angle
_geom_angle_site_symmetry_1
_geom_angle_site_symmetry_3
C3 Si1 C4 120.85(12) . 4_565
C3 Si1 C4 120.85(12) . .
C4 Si1 C4 118.2(2) 4_565 .
C3 Si1 C1 91.0(2) . .
C4 Si1 C1 90.92(13) 4_565 .
C4 Si1 C1 90.92(12) . .
C3 Si1 C2 89.6(2) . .
C4 Si1 C2 88.77(12) 4_565 .
C4 Si1 C2 88.77(12) . .
C1 Si1 C2 179.40(19) . .
F2 C1 F2 103.0(3) . 4_565
F2 C1 F1 102.8(3) . .
F2 C1 F1 102.8(3) 4_565 .
F2 C1 Si1 115.5(2) . .
F2 C1 Si1 115.5(2) 4_565 .
F1 C1 Si1 115.4(3) . .
F3 C2 F4 102.6(2) . 4_565
F3 C2 F4 102.6(2) . .
F4 C2 F4 101.8(4) 4_565 .
F3 C2 Si1 116.0(3) . .
F4 C2 Si1 115.8(2) 4_565 .
F4 C2 Si1 115.8(2) . .
N1 S1 N1 115.6(2) 4_565 .
N1 S1 N2 99.62(12) 4_565 .
N1 S1 N2 99.62(12) . .
C5 N1 C6 115.2(3) . .
C5 N1 S1 115.7(2) . .
C6 N1 S1 123.2(3) . .
C7 N2 C7 111.7(4) 4_565 .
C7 N2 S1 111.5(2) 4_565 .
C7 N2 S1 111.5(2) . .

loop_
_geom_bond_atom_site_label_1
_geom_bond_atom_site_label_2
_geom_bond_distance
_geom_bond_site_symmetry_2
Si1 C3 1.882(5) .
Si1 C4 1.886(3) 4_565
Si1 C4 1.886(3) .
Si1 C1 2.056(4) .
Si1 C2 2.062(4) .
C1 F2 1.369(3) .
C1 F2 1.369(3) 4_565
C1 F1 1.386(5) .
C2 F3 1.370(5) .
C2 F4 1.377(3) 4_565
C2 F4 1.377(3) .
S1 N1 1.608(3) 4_565
S1 N1 1.608(3) .
S1 N2 1.675(4) .
N1 C5 1.447(4) .
N1 C6 1.467(4) .
N2 C7 1.481(5) 4_565
N2 C7 1.481(5) .
